data_4304632
loop_
_publ_author_name
'Natalia Moldovan'
'Peter L\"onnecke'
'Ioan Silaghi-Dumitrescu'
'Luminita Silaghi-Dumitrescu'
'Evamarie Hey-Hawkins'

_publ_section_title
;
Palladium(II) and Platinum(II) Complexes with Heteroditopic
10-(Aryl)phenoxarsine (Aryl = 2-C6H4OR, R = H, Me, Pri) Ligands:
Solvent-Oriented Crystallization of cis Isomers
;
_journal_name_full 'Inorganic Chemistry'
_journal_page_first 1524
_journal_page_last 1531
_journal_paper_doi 10.1021/ic7021648
_journal_volume 47
_journal_year 2008
_chemical_formula_sum 'C42 H38 As2 Cl2 O4 Pt'
_chemical_formula_weight 1022.55
_chemical_name_systematic
;
 ?
;
_space_group_IT_number 14
_symmetry_cell_setting monoclinic
_symmetry_space_group_name_Hall '-P 2yn'
_symmetry_space_group_name_H-M 'P 1 21/n 1'
_atom_sites_solution_hydrogens geom
_atom_sites_solution_primary direct
_atom_sites_solution_secondary difmap
_audit_creation_method SHELXL-97
_cell_angle_alpha 90.00
_cell_angle_beta 97.238(12)
_cell_angle_gamma 90.00
_cell_formula_units_Z 4
_cell_length_a 9.953(6)
_cell_length_b 20.800(12)
_cell_length_c 18.408(11)
_cell_measurement_reflns_used 1024
_cell_measurement_temperature 210(2)
_cell_measurement_theta_max 27.81
_cell_measurement_theta_min 2.28
_cell_volume 3781(4)
_computing_cell_refinement 'Bruker SAINT'
_computing_data_collection 'Bruker SMART'
_computing_data_reduction 'Bruker SAINT'
_computing_molecular_graphics 'ORTEP3 for Windows (L. J. Farrugia, 1997)'
_computing_publication_material 'WINGX  (L.J. Farrugia,1999)'
_computing_structure_refinement 'SHELXL-97 (Sheldrick,1997)'
_computing_structure_solution 'SHELXS-97 (Sheldrick, 1990)'
_diffrn_ambient_temperature 210(2)
_diffrn_measured_fraction_theta_full 0.952
_diffrn_measured_fraction_theta_max 0.952
_diffrn_measurement_device_type 'CCD area detector'
_diffrn_measurement_method 'phi and omega scans'
_diffrn_radiation_monochromator graphite
_diffrn_radiation_source 'fine-focus sealed tube'
_diffrn_radiation_type MoK\a
_diffrn_radiation_wavelength 0.71073
_diffrn_reflns_av_R_equivalents 0.0639
_diffrn_reflns_av_sigmaI/netI 0.0995
_diffrn_reflns_limit_h_max 13
_diffrn_reflns_limit_h_min -9
_diffrn_reflns_limit_k_max 25
_diffrn_reflns_limit_k_min -27
_diffrn_reflns_limit_l_max 10
_diffrn_reflns_limit_l_min -24
_diffrn_reflns_number 18053
_diffrn_reflns_theta_full 28.31
_diffrn_reflns_theta_max 28.31
_diffrn_reflns_theta_min 1.96
_exptl_absorpt_coefficient_mu 5.632
_exptl_absorpt_correction_type multi-scan
_exptl_crystal_colour 'pale yellow'
_exptl_crystal_density_diffrn 1.797
_exptl_crystal_density_method 'not measured'
_exptl_crystal_description prism
_exptl_crystal_F_000 2000
_exptl_crystal_size_max 0.30
_exptl_crystal_size_mid 0.10
_exptl_crystal_size_min 0.10
_refine_diff_density_max 2.156
_refine_diff_density_min -1.162
_refine_diff_density_rms 0.175
_refine_ls_extinction_method none
_refine_ls_goodness_of_fit_ref 0.938
_refine_ls_hydrogen_treatment constr
_refine_ls_matrix_type full
_refine_ls_number_parameters 464
_refine_ls_number_reflns 8973
_refine_ls_number_restraints 0
_refine_ls_restrained_S_all 0.938
_refine_ls_R_factor_all 0.0897
_refine_ls_R_factor_gt 0.0438
_refine_ls_shift/su_max 0.000
_refine_ls_shift/su_mean 0.000
_refine_ls_structure_factor_coef Fsqd
_refine_ls_weighting_details 'calc w=1/[\s^2^(Fo^2^)+(0.0321P)^2^+0.0000P] where P=(Fo^2^+2Fc^2^)/3'
_refine_ls_weighting_scheme calc
_refine_ls_wR_factor_gt 0.0717
_refine_ls_wR_factor_ref 0.0852
_reflns_number_gt 5648
_reflns_number_total 8973
_reflns_threshold_expression >2sigma(I)
_cod_data_source_file ic7021648-file002.cif
_cod_data_source_block c1942fin
_cod_depositor_comments
;
The following automatic conversions were performed:
'_symmetry_cell_setting' value 'Monoclinic' changed to 'monoclinic'
according to '/home/saulius/struct/CIF-dictionaries/cif_core.dic'
dictionary named 'cif_core.dic' version 2.4.1 from 2010-06-29.

Automatic conversion script
Id: cif_fix_enum 1527 2010-12-29 10:47:43Z saulius 
;
_cod_original_cell_volume 3780(4)
_cod_database_code 4304632

loop_
_symmetry_equiv_pos_as_xyz
'x, y, z'
'-x+1/2, y+1/2, -z+1/2'
'-x, -y, -z'
'x-1/2, -y-1/2, z-1/2'

loop_
_atom_site_label
_atom_site_type_symbol
_atom_site_fract_x
_atom_site_fract_y
_atom_site_fract_z
_atom_site_U_iso_or_equiv
_atom_site_adp_type
_atom_site_occupancy
_atom_site_symmetry_multiplicity
_atom_site_calc_flag
_atom_site_refinement_flags
_atom_site_disorder_assembly
_atom_site_disorder_group
Pt1 Pt 0.43698(2) 0.142306(11) 0.806572(14) 0.02531(7) Uani 1 1 d . . .
As1 As 0.33915(6) 0.08410(3) 0.70417(3) 0.02527(14) Uani 1 1 d . . .
As2 As 0.24358(6) 0.20080(3) 0.82783(3) 0.02546(14) Uani 1 1 d . . .
Cl1 Cl 0.63903(16) 0.09356(9) 0.78965(12) 0.0574(6) Uani 1 1 d . . .
Cl2 Cl 0.54032(16) 0.18832(8) 0.91480(10) 0.0442(4) Uani 1 1 d . . .
O1 O 0.3780(4) -0.0327(2) 0.7943(2) 0.0381(11) Uani 1 1 d . . .
O2 O 0.1009(4) 0.0813(2) 0.5696(2) 0.0451(12) Uani 1 1 d . . .
O3 O 0.3745(5) 0.3141(2) 0.7705(3) 0.0440(12) Uani 1 1 d . . .
O4 O -0.0754(4) 0.2017(2) 0.8328(3) 0.0464(13) Uani 1 1 d . . .
C1 C 0.4280(5) 0.0054(3) 0.6822(3) 0.0281(14) Uani 1 1 d . . .
C2 C 0.4353(6) -0.0449(3) 0.7321(4) 0.0315(15) Uani 1 1 d . . .
C3 C 0.4943(6) -0.1027(3) 0.7167(4) 0.0404(17) Uani 1 1 d . . .
H3 H 0.4983 -0.1370 0.7502 0.048 Uiso 1 1 calc R . .
C4 C 0.5472(7) -0.1094(3) 0.6512(4) 0.0456(18) Uani 1 1 d . . .
H4 H 0.5867 -0.1487 0.6404 0.055 Uiso 1 1 calc R . .
C5 C 0.5435(7) -0.0598(3) 0.6014(4) 0.0421(17) Uani 1 1 d . . .
H5 H 0.5817 -0.0650 0.5576 0.050 Uiso 1 1 calc R . .
C6 C 0.4828(6) -0.0023(3) 0.6166(4) 0.0366(16) Uani 1 1 d . . .
H6 H 0.4785 0.0316 0.5826 0.044 Uiso 1 1 calc R . .
C7 C 0.4111(7) -0.0736(3) 0.8577(4) 0.0474(19) Uani 1 1 d . . .
H7 H 0.3950 -0.1189 0.8429 0.057 Uiso 1 1 calc R . .
C8 C 0.3148(8) -0.0553(4) 0.9113(5) 0.071(3) Uani 1 1 d . . .
H8A H 0.3273 -0.0104 0.9244 0.107 Uiso 1 1 calc R . .
H8B H 0.3329 -0.0816 0.9550 0.107 Uiso 1 1 calc R . .
H8C H 0.2223 -0.0623 0.8891 0.107 Uiso 1 1 calc R . .
C9 C 0.5571(8) -0.0657(5) 0.8895(5) 0.079(3) Uani 1 1 d . . .
H9A H 0.6150 -0.0750 0.8522 0.119 Uiso 1 1 calc R . .
H9B H 0.5779 -0.0952 0.9302 0.119 Uiso 1 1 calc R . .
H9C H 0.5726 -0.0219 0.9066 0.119 Uiso 1 1 calc R . .
C10 C 0.3239(6) 0.1280(3) 0.6123(3) 0.0305(14) Uani 1 1 d . . .
C11 C 0.2102(7) 0.1222(3) 0.5623(4) 0.0356(16) Uani 1 1 d . . .
C12 C 0.1923(7) 0.1581(3) 0.4981(4) 0.0389(17) Uani 1 1 d . . .
H12 H 0.1123 0.1543 0.4653 0.047 Uiso 1 1 calc R . .
C13 C 0.2928(7) 0.1992(3) 0.4833(4) 0.0409(17) Uani 1 1 d . . .
H13 H 0.2815 0.2242 0.4405 0.049 Uiso 1 1 calc R . .
C14 C 0.4112(7) 0.2038(3) 0.5313(4) 0.049(2) Uani 1 1 d . . .
H14 H 0.4813 0.2309 0.5202 0.058 Uiso 1 1 calc R . .
C15 C 0.4265(6) 0.1685(3) 0.5958(4) 0.0389(16) Uani 1 1 d . . .
H15 H 0.5067 0.1722 0.6285 0.047 Uiso 1 1 calc R . .
C16 C 0.1519(6) 0.0621(3) 0.7015(4) 0.0281(14) Uani 1 1 d . . .
C17 C 0.0650(6) 0.0631(3) 0.6373(4) 0.0349(15) Uani 1 1 d . . .
C18 C -0.0712(6) 0.0450(3) 0.6341(4) 0.0416(18) Uani 1 1 d . . .
H18 H -0.1285 0.0457 0.5895 0.050 Uiso 1 1 calc R . .
C19 C -0.1193(6) 0.0261(3) 0.6978(4) 0.0414(18) Uani 1 1 d . . .
H19 H -0.2100 0.0131 0.6964 0.050 Uiso 1 1 calc R . .
C20 C -0.0355(6) 0.0261(3) 0.7637(4) 0.0398(17) Uani 1 1 d . . .
H20 H -0.0701 0.0144 0.8070 0.048 Uiso 1 1 calc R . .
C21 C 0.0995(6) 0.0433(3) 0.7658(4) 0.0305(14) Uani 1 1 d . . .
H21 H 0.1566 0.0424 0.8105 0.037 Uiso 1 1 calc R . .
C22 C 0.2763(6) 0.2834(3) 0.8738(4) 0.0312(15) Uani 1 1 d . . .
C23 C 0.3378(6) 0.3318(3) 0.8368(4) 0.0323(15) Uani 1 1 d . . .
C24 C 0.3576(6) 0.3926(3) 0.8685(4) 0.0392(16) Uani 1 1 d . . .
H24 H 0.3998 0.4251 0.8441 0.047 Uiso 1 1 calc R . .
C25 C 0.3155(7) 0.4048(3) 0.9352(4) 0.0430(18) Uani 1 1 d . . .
H25 H 0.3280 0.4460 0.9560 0.052 Uiso 1 1 calc R . .
C26 C 0.2551(6) 0.3573(3) 0.9724(4) 0.0479(18) Uani 1 1 d . . .
H26 H 0.2273 0.3658 1.0184 0.057 Uiso 1 1 calc R . .
C27 C 0.2362(6) 0.2972(3) 0.9408(4) 0.0373(16) Uani 1 1 d . . .
H27 H 0.1949 0.2648 0.9659 0.045 Uiso 1 1 calc R . .
C28 C 0.4748(7) 0.3531(4) 0.7398(4) 0.0488(18) Uani 1 1 d . . .
H28 H 0.4438 0.3984 0.7362 0.059 Uiso 1 1 calc R . .
C29 C 0.6091(8) 0.3499(4) 0.7850(5) 0.069(2) Uani 1 1 d . . .
H29A H 0.6056 0.3731 0.8305 0.103 Uiso 1 1 calc R . .
H29B H 0.6771 0.3691 0.7584 0.103 Uiso 1 1 calc R . .
H29C H 0.6323 0.3053 0.7958 0.103 Uiso 1 1 calc R . .
C30 C 0.4790(9) 0.3265(4) 0.6634(4) 0.067(2) Uani 1 1 d . . .
H30A H 0.5065 0.2817 0.6667 0.100 Uiso 1 1 calc R . .
H30B H 0.5434 0.3509 0.6391 0.100 Uiso 1 1 calc R . .
H30C H 0.3898 0.3298 0.6356 0.100 Uiso 1 1 calc R . .
C31 C 0.1368(6) 0.1581(3) 0.8930(3) 0.0255(13) Uani 1 1 d . . .
C32 C -0.0010(6) 0.1633(3) 0.8847(4) 0.0336(15) Uani 1 1 d . . .
C33 C -0.0791(7) 0.1310(3) 0.9309(4) 0.0419(18) Uani 1 1 d . . .
H33 H -0.1738 0.1356 0.9250 0.050 Uiso 1 1 calc R . .
C34 C -0.0161(7) 0.0924(4) 0.9847(4) 0.0483(19) Uani 1 1 d . . .
H34 H -0.0680 0.0701 1.0158 0.058 Uiso 1 1 calc R . .
C35 C 0.1233(7) 0.0857(3) 0.9940(4) 0.0475(18) Uani 1 1 d . . .
H35 H 0.1662 0.0589 1.0310 0.057 Uiso 1 1 calc R . .
C36 C 0.1990(7) 0.1191(3) 0.9482(4) 0.0388(16) Uani 1 1 d . . .
H36 H 0.2938 0.1151 0.9547 0.047 Uiso 1 1 calc R . .
C37 C 0.0995(6) 0.2181(3) 0.7514(3) 0.0282(14) Uani 1 1 d . . .
C38 C -0.0351(6) 0.2148(3) 0.7653(4) 0.0372(16) Uani 1 1 d . . .
C39 C -0.1409(7) 0.2280(3) 0.7108(5) 0.052(2) Uani 1 1 d . . .
H39 H -0.2308 0.2251 0.7211 0.062 Uiso 1 1 calc R . .
C40 C -0.1150(8) 0.2453(3) 0.6422(5) 0.054(2) Uani 1 1 d . . .
H40 H -0.1871 0.2545 0.6056 0.065 Uiso 1 1 calc R . .
C41 C 0.0175(8) 0.2492(3) 0.6265(4) 0.0471(19) Uani 1 1 d . . .
H41 H 0.0354 0.2610 0.5794 0.057 Uiso 1 1 calc R . .
C42 C 0.1235(7) 0.2356(3) 0.6811(4) 0.0403(17) Uani 1 1 d . . .
H42 H 0.2132 0.2383 0.6703 0.048 Uiso 1 1 calc R . .

loop_
_atom_site_aniso_label
_atom_site_aniso_U_11
_atom_site_aniso_U_22
_atom_site_aniso_U_33
_atom_site_aniso_U_23
_atom_site_aniso_U_13
_atom_site_aniso_U_12
Pt1 0.02043(11) 0.02509(11) 0.03071(13) -0.00362(12) 0.00444(9) -0.00056(10)
As1 0.0250(3) 0.0241(3) 0.0272(4) -0.0025(3) 0.0053(3) 0.0011(2)
As2 0.0236(3) 0.0240(3) 0.0289(4) -0.0034(3) 0.0038(3) 0.0013(2)
Cl1 0.0233(8) 0.0658(12) 0.0827(15) -0.0406(11) 0.0049(9) 0.0053(8)
Cl2 0.0334(9) 0.0496(10) 0.0468(11) -0.0169(9) -0.0056(8) 0.0037(7)
O1 0.042(3) 0.036(3) 0.037(3) 0.002(2) 0.007(2) 0.012(2)
O2 0.043(3) 0.055(3) 0.035(3) -0.001(2) -0.003(2) -0.011(2)
O3 0.059(3) 0.031(2) 0.044(3) -0.001(2) 0.015(3) -0.006(2)
O4 0.025(2) 0.054(3) 0.061(4) 0.002(3) 0.008(2) 0.006(2)
C1 0.021(3) 0.027(3) 0.036(4) -0.015(3) 0.003(3) 0.001(2)
C2 0.029(3) 0.033(4) 0.032(4) -0.003(3) 0.002(3) 0.000(3)
C3 0.036(4) 0.029(3) 0.054(5) 0.001(3) -0.003(4) 0.007(3)
C4 0.043(4) 0.039(4) 0.054(5) -0.017(4) 0.003(4) 0.014(3)
C5 0.052(4) 0.043(4) 0.032(4) -0.006(3) 0.010(4) 0.012(3)
C6 0.042(4) 0.036(4) 0.032(4) -0.003(3) 0.006(3) 0.006(3)
C7 0.063(5) 0.039(4) 0.041(5) 0.012(4) 0.011(4) 0.010(4)
C8 0.081(6) 0.082(6) 0.055(6) 0.018(5) 0.028(5) 0.023(5)
C9 0.060(6) 0.111(8) 0.064(6) 0.012(6) -0.008(5) 0.007(5)
C10 0.034(3) 0.033(4) 0.026(3) 0.002(3) 0.007(3) 0.007(3)
C11 0.043(4) 0.031(3) 0.035(4) -0.009(3) 0.011(3) 0.008(3)
C12 0.048(4) 0.045(4) 0.024(4) -0.003(3) 0.005(3) 0.010(3)
C13 0.056(5) 0.037(4) 0.032(4) 0.005(3) 0.017(4) 0.015(3)
C14 0.055(5) 0.039(4) 0.057(5) 0.011(4) 0.026(4) 0.001(3)
C15 0.035(4) 0.040(4) 0.042(4) 0.005(3) 0.008(3) 0.004(3)
C16 0.032(3) 0.020(3) 0.033(4) -0.004(3) 0.009(3) 0.003(2)
C17 0.040(4) 0.028(3) 0.038(4) 0.004(3) 0.009(3) 0.005(3)
C18 0.027(3) 0.040(4) 0.054(5) -0.004(4) -0.010(4) 0.001(3)
C19 0.023(3) 0.039(4) 0.063(5) -0.009(4) 0.008(4) 0.002(3)
C20 0.028(3) 0.039(4) 0.056(5) -0.010(4) 0.019(4) -0.001(3)
C21 0.035(3) 0.025(3) 0.032(4) 0.000(3) 0.006(3) 0.003(3)
C22 0.023(3) 0.028(3) 0.042(4) -0.013(3) 0.000(3) 0.001(3)
C23 0.033(4) 0.027(3) 0.037(4) -0.002(3) 0.002(3) 0.001(3)
C24 0.039(4) 0.034(4) 0.041(4) 0.002(3) -0.006(3) -0.007(3)
C25 0.047(4) 0.028(4) 0.052(5) -0.011(3) -0.001(4) 0.002(3)
C26 0.043(4) 0.048(4) 0.054(5) -0.017(4) 0.012(4) -0.010(4)
C27 0.041(4) 0.036(4) 0.036(4) -0.005(3) 0.009(3) -0.006(3)
C28 0.061(5) 0.045(4) 0.041(4) 0.000(4) 0.008(4) -0.008(4)
C29 0.054(5) 0.084(7) 0.069(6) -0.009(5) 0.013(5) 0.001(4)
C30 0.089(7) 0.069(6) 0.043(5) -0.002(4) 0.013(5) -0.024(5)
C31 0.032(3) 0.024(3) 0.023(3) -0.004(2) 0.008(3) -0.003(2)
C32 0.032(3) 0.033(3) 0.035(4) -0.013(3) 0.003(3) 0.002(3)
C33 0.031(3) 0.046(4) 0.050(5) -0.012(4) 0.012(3) -0.010(3)
C34 0.049(4) 0.058(5) 0.042(5) 0.002(4) 0.020(4) -0.015(4)
C35 0.056(5) 0.049(4) 0.037(4) 0.008(4) 0.007(4) -0.002(4)
C36 0.033(4) 0.043(4) 0.040(4) 0.000(3) 0.004(3) -0.002(3)
C37 0.031(3) 0.020(3) 0.031(4) -0.011(3) -0.006(3) 0.010(2)
C38 0.031(4) 0.030(3) 0.049(5) -0.004(3) -0.001(3) 0.006(3)
C39 0.034(4) 0.045(4) 0.074(6) -0.005(4) -0.006(4) 0.007(3)
C40 0.051(5) 0.050(5) 0.053(6) -0.011(4) -0.023(4) 0.014(4)
C41 0.071(5) 0.039(4) 0.030(4) 0.001(3) -0.004(4) 0.016(4)
C42 0.050(4) 0.030(4) 0.039(4) -0.011(3) 0.003(4) 0.007(3)

loop_
_atom_type_symbol
_atom_type_description
_atom_type_scat_dispersion_real
_atom_type_scat_dispersion_imag
_atom_type_scat_source
Pt Pt -1.7033 8.3905 'International Tables Vol C Tables 4.2.6.8 and 6.1.1.4'
As As 0.0499 2.0058 'International Tables Vol C Tables 4.2.6.8 and 6.1.1.4'
Cl Cl 0.1484 0.1585 'International Tables Vol C Tables 4.2.6.8 and 6.1.1.4'
O O 0.0106 0.0060 'International Tables Vol C Tables 4.2.6.8 and 6.1.1.4'
C C 0.0033 0.0016 'International Tables Vol C Tables 4.2.6.8 and 6.1.1.4'
H H 0.0000 0.0000 'International Tables Vol C Tables 4.2.6.8 and 6.1.1.4'

loop_
_geom_angle_atom_site_label_1
_geom_angle_atom_site_label_2
_geom_angle_atom_site_label_3
_geom_angle
_geom_angle_site_symmetry_1
_geom_angle_site_symmetry_3
_geom_angle_publ_flag
Cl1 Pt1 Cl2 89.86(7) . . ?
Cl1 Pt1 As1 86.87(6) . . ?
Cl2 Pt1 As1 173.20(5) . . ?
Cl1 Pt1 As2 174.43(5) . . ?
Cl2 Pt1 As2 85.85(5) . . ?
As1 Pt1 As2 97.77(4) . . ?
C10 As1 C16 97.1(3) . . ?
C10 As1 C1 102.0(3) . . ?
C16 As1 C1 105.2(2) . . ?
C10 As1 Pt1 116.31(19) . . ?
C16 As1 Pt1 116.63(18) . . ?
C1 As1 Pt1 116.85(18) . . ?
C37 As2 C31 97.1(3) . . ?
C37 As2 C22 103.0(2) . . ?
C31 As2 C22 102.4(2) . . ?
C37 As2 Pt1 121.90(17) . . ?
C31 As2 Pt1 113.22(17) . . ?
C22 As2 Pt1 116.00(17) . . ?
C2 O1 C7 119.4(5) . . ?
C17 O2 C11 122.8(5) . . ?
C23 O3 C28 118.1(5) . . ?
C38 O4 C32 122.9(5) . . ?
C2 C1 C6 119.5(5) . . ?
C2 C1 As1 119.3(4) . . ?
C6 C1 As1 121.2(5) . . ?
O1 C2 C3 124.4(6) . . ?
O1 C2 C1 115.0(5) . . ?
C3 C2 C1 120.5(6) . . ?
C4 C3 C2 118.9(6) . . ?
C5 C4 C3 121.7(6) . . ?
C4 C5 C6 119.2(6) . . ?
C5 C6 C1 120.1(6) . . ?
O1 C7 C9 111.1(6) . . ?
O1 C7 C8 106.3(5) . . ?
C9 C7 C8 112.4(7) . . ?
C11 C10 C15 118.3(6) . . ?
C11 C10 As1 121.3(5) . . ?
C15 C10 As1 120.4(5) . . ?
C10 C11 C12 122.0(6) . . ?
C10 C11 O2 125.1(6) . . ?
C12 C11 O2 112.9(6) . . ?
C13 C12 C11 119.1(7) . . ?
C12 C13 C14 120.1(6) . . ?
C13 C14 C15 120.2(6) . . ?
C10 C15 C14 120.3(7) . . ?
C17 C16 C21 117.9(6) . . ?
C17 C16 As1 121.6(5) . . ?
C21 C16 As1 120.5(5) . . ?
C16 C17 O2 124.7(6) . . ?
C16 C17 C18 122.2(6) . . ?
O2 C17 C18 113.1(6) . . ?
C19 C18 C17 118.6(7) . . ?
C18 C19 C20 120.7(6) . . ?
C19 C20 C21 120.0(6) . . ?
C20 C21 C16 120.6(6) . . ?
C27 C22 C23 118.7(6) . . ?
C27 C22 As2 122.0(5) . . ?
C23 C22 As2 119.2(5) . . ?
O3 C23 C24 125.2(6) . . ?
O3 C23 C22 115.0(5) . . ?
C24 C23 C22 119.7(6) . . ?
C25 C24 C23 119.9(6) . . ?
C24 C25 C26 120.8(6) . . ?
C25 C26 C27 118.9(7) . . ?
C22 C27 C26 121.8(6) . . ?
O3 C28 C29 111.7(6) . . ?
O3 C28 C30 104.9(6) . . ?
C29 C28 C30 112.1(7) . . ?
C32 C31 C36 118.6(5) . . ?
C32 C31 As2 121.5(5) . . ?
C36 C31 As2 119.9(4) . . ?
C31 C32 O4 124.4(6) . . ?
C31 C32 C33 121.5(6) . . ?
O4 C32 C33 114.1(6) . . ?
C34 C33 C32 119.1(6) . . ?
C33 C34 C35 120.7(6) . . ?
C34 C35 C36 119.2(7) . . ?
C31 C36 C35 120.9(6) . . ?
C42 C37 C38 117.6(6) . . ?
C42 C37 As2 122.1(5) . . ?
C38 C37 As2 120.2(5) . . ?
O4 C38 C39 114.2(6) . . ?
O4 C38 C37 124.7(6) . . ?
C39 C38 C37 121.0(7) . . ?
C40 C39 C38 120.4(7) . . ?
C39 C40 C41 120.1(7) . . ?
C40 C41 C42 119.6(7) . . ?
C41 C42 C37 121.3(7) . . ?

loop_
_geom_bond_atom_site_label_1
_geom_bond_atom_site_label_2
_geom_bond_distance
_geom_bond_site_symmetry_2
_geom_bond_publ_flag
Pt1 Cl1 2.3081(19) . ?
Pt1 Cl2 2.329(2) . ?
Pt1 As1 2.3462(12) . ?
Pt1 As2 2.3512(12) . ?
As1 C10 1.910(6) . ?
As1 C16 1.914(6) . ?
As1 C1 1.928(5) . ?
As2 C37 1.912(6) . ?
As2 C31 1.918(5) . ?
As2 C22 1.924(6) . ?
O1 C2 1.366(7) . ?
O1 C7 1.448(8) . ?
O2 C17 1.392(7) . ?
O2 C11 1.400(7) . ?
O3 C23 1.368(7) . ?
O3 C28 1.455(8) . ?
O4 C38 1.381(8) . ?
O4 C32 1.386(8) . ?
C1 C2 1.387(8) . ?
C1 C6 1.397(8) . ?
C2 C3 1.384(8) . ?
C3 C4 1.381(9) . ?
C4 C5 1.377(9) . ?
C5 C6 1.384(8) . ?
C7 C9 1.506(10) . ?
C7 C8 1.508(9) . ?
C10 C11 1.371(9) . ?
C10 C15 1.388(8) . ?
C11 C12 1.392(9) . ?
C12 C13 1.368(9) . ?
C13 C14 1.384(10) . ?
C14 C15 1.388(9) . ?
C16 C17 1.374(9) . ?
C16 C21 1.407(8) . ?
C17 C18 1.401(8) . ?
C18 C19 1.378(9) . ?
C19 C20 1.382(9) . ?
C20 C21 1.387(8) . ?
C22 C27 1.373(8) . ?
C22 C23 1.400(8) . ?
C23 C24 1.396(8) . ?
C24 C25 1.371(9) . ?
C25 C26 1.381(9) . ?
C26 C27 1.382(8) . ?
C28 C29 1.485(10) . ?
C28 C30 1.517(10) . ?
C31 C32 1.365(8) . ?
C31 C36 1.385(8) . ?
C32 C33 1.395(9) . ?
C33 C34 1.364(9) . ?
C34 C35 1.384(9) . ?
C35 C36 1.385(9) . ?
C37 C42 1.394(9) . ?
C37 C38 1.397(8) . ?
C38 C39 1.387(9) . ?
C39 C40 1.369(10) . ?
C40 C41 1.387(10) . ?
C41 C42 1.391(9) . ?

loop_
_cod_related_entry_id
_cod_related_entry_database
_cod_related_entry_code
1 ChemSpider 30660781
